data_1553137
loop_
_publ_author_name
'Zhang, Duo'
'Cui, Xiuling'
'Yang, Fangfang'
'Zhang, Qianqian'
'Zhu, Yu'
'Wu, Yangjie'

_publ_section_title
;
 Palladium-catalyzed direct ortho C--O bond construction of azoxybenzenes
 with carboxylic acids and alcohols
;
_journal_issue 8
_journal_name_full 'Organic Chemistry Frontiers'
_journal_page_first 951
_journal_paper_doi 10.1039/C5QO00120J
_journal_volume 2
_journal_year 2015
_chemical_formula_moiety 'C28 H21 F3 N4 O6 Pd2'
_chemical_formula_sum 'C28 H21 F3 N4 O6 Pd2'
_chemical_formula_weight 779.29
_space_group_crystal_system monoclinic
_space_group_IT_number 14
_space_group_name_Hall '-P 2ybc'
_space_group_name_H-M_alt 'P 1 21/c 1'
_atom_sites_solution_hydrogens geom
_atom_sites_solution_primary heavy
_atom_sites_solution_secondary difmap
_audit_creation_date 2014-09-29
_audit_creation_method
;
Olex2 1.2
(compiled 2014.09.19 svn.r3010 for OlexSys, GUI svn.r4874)
;
_audit_update_record
;
2014-09-30 deposited with the CCDC.
2015-06-03 downloaded from the CCDC.
;
_cell_angle_alpha 90.00
_cell_angle_beta 105.969(4)
_cell_angle_gamma 90.00
_cell_formula_units_Z 4
_cell_length_a 14.4863(4)
_cell_length_b 17.2032(5)
_cell_length_c 11.5651(5)
_cell_measurement_reflns_used 3752
_cell_measurement_temperature 291(2)
_cell_measurement_theta_max 27.1690
_cell_measurement_theta_min 3.5460
_cell_volume 2770.93(17)
_computing_cell_refinement
;
CrysAlisPro, Agilent Technologies,
Version 1.171.36.32 (release 02-08-2013 CrysAlis171 .NET)
(compiled Aug  2 2013,16:46:58)
;
_computing_data_collection
;
CrysAlisPro, Agilent Technologies,
Version 1.171.36.32 (release 02-08-2013 CrysAlis171 .NET)
(compiled Aug  2 2013,16:46:58)
;
_computing_data_reduction
;
CrysAlisPro, Agilent Technologies,
Version 1.171.36.32 (release 02-08-2013 CrysAlis171 .NET)
(compiled Aug  2 2013,16:46:58)
;
_computing_molecular_graphics 'Olex2 (Dolomanov et al., 2009)'
_computing_publication_material 'Olex2 (Dolomanov et al., 2009)'
_computing_structure_refinement 'ShelXL (Sheldrick, 2008)'
_computing_structure_solution 'ShelXS (Sheldrick, 2008)'
_diffrn_ambient_temperature 291.15
_diffrn_detector_area_resol_mean 16.2312
_diffrn_measured_fraction_theta_full 0.999
_diffrn_measured_fraction_theta_max 0.999
_diffrn_measurement_details
;
#__ type_ start__ end____ width___ exp.time_
  1 omega  -13.00   13.00   1.0000   25.0000
omega____ theta____ kappa____ phi______ frames
    -      -17.1323  -99.0000 -150.0000 26

#__ type_ start__ end____ width___ exp.time_
  2 omega   65.00   95.00   1.0000   25.0000
omega____ theta____ kappa____ phi______ frames
    -       19.7104  178.0000  -90.0000 30

#__ type_ start__ end____ width___ exp.time_
  3 omega   64.00   96.00   1.0000   25.0000
omega____ theta____ kappa____ phi______ frames
    -       19.7104  178.0000 -180.0000 32

#__ type_ start__ end____ width___ exp.time_
  4 omega  -43.00   91.00   1.0000   25.0000
omega____ theta____ kappa____ phi______ frames
    -       19.7104    0.0000  150.0000 134

#__ type_ start__ end____ width___ exp.time_
  5 omega  -53.00  -28.00   1.0000   25.0000
omega____ theta____ kappa____ phi______ frames
    -       19.7104  -37.0000  -30.0000 25
;
_diffrn_measurement_device_type 'Xcalibur, Eos, Gemini'
_diffrn_measurement_method '\w scans'
_diffrn_orient_matrix_UB_11 -0.0250054000
_diffrn_orient_matrix_UB_12 0.0355509000
_diffrn_orient_matrix_UB_13 -0.0162596000
_diffrn_orient_matrix_UB_21 0.0062682000
_diffrn_orient_matrix_UB_22 0.0086849000
_diffrn_orient_matrix_UB_23 0.0616507000
_diffrn_orient_matrix_UB_31 0.0439258000
_diffrn_orient_matrix_UB_32 0.0189731000
_diffrn_orient_matrix_UB_33 0.0022883000
_diffrn_radiation_monochromator graphite
_diffrn_radiation_type MoK\a
_diffrn_radiation_wavelength 0.71073
_diffrn_reflns_av_R_equivalents 0.0299
_diffrn_reflns_av_unetI/netI 0.0486
_diffrn_reflns_limit_h_max 18
_diffrn_reflns_limit_h_min -18
_diffrn_reflns_limit_k_max 20
_diffrn_reflns_limit_k_min -21
_diffrn_reflns_limit_l_max 13
_diffrn_reflns_limit_l_min -14
_diffrn_reflns_number 12566
_diffrn_reflns_theta_full 26.37
_diffrn_reflns_theta_max 26.37
_diffrn_reflns_theta_min 2.89
_diffrn_source 'Enhance (Mo) X-ray Source'
_exptl_absorpt_coefficient_mu 1.369
_exptl_absorpt_correction_T_max 1.00000
_exptl_absorpt_correction_T_min 0.99381
_exptl_absorpt_correction_type multi-scan
_exptl_absorpt_process_details
;
CrysAlisPro, Agilent Technologies,
Version 1.171.36.32 (release 02-08-2013 CrysAlis171 .NET)
(compiled Aug  2 2013,16:46:58)
Empirical absorption correction using spherical harmonics,
 implemented in SCALE3 ABSPACK scaling algorithm.
;
_exptl_crystal_density_diffrn 1.868
_exptl_crystal_density_method 'not measured'
_exptl_crystal_F_000 1536
_exptl_crystal_size_max 0.2
_exptl_crystal_size_mid 0.18
_exptl_crystal_size_min 0.1
_refine_diff_density_max 1.167
_refine_diff_density_min -0.953
_refine_diff_density_rms 0.125
_refine_ls_extinction_method none
_refine_ls_goodness_of_fit_ref 1.050
_refine_ls_hydrogen_treatment constr
_refine_ls_matrix_type full
_refine_ls_number_parameters 389
_refine_ls_number_reflns 5658
_refine_ls_number_restraints 4
_refine_ls_restrained_S_all 1.050
_refine_ls_R_factor_all 0.0723
_refine_ls_R_factor_gt 0.0518
_refine_ls_shift/su_max 0.001
_refine_ls_shift/su_mean 0.000
_refine_ls_structure_factor_coef Fsqd
_refine_ls_weighting_details 'calc w=1/[\s^2^(Fo^2^)+(0.0739P)^2^+3.7033P] where P=(Fo^2^+2Fc^2^)/3'
_refine_ls_weighting_scheme calc
_refine_ls_wR_factor_gt 0.1342
_refine_ls_wR_factor_ref 0.1466
_reflns_number_gt 4346
_reflns_number_total 5658
_reflns_threshold_expression >2sigma(I)
_cod_data_source_file c5qo00120j2.cif
_cod_data_source_block 201409196a
_cod_original_cell_volume 2770.92(17)
_cod_database_code 1553137
_chemical_oxdiff_formula C20H20N4O4Pd1F3
_reflns_odcompleteness_completeness 99.81
_reflns_odcompleteness_iscentric 1
_reflns_odcompleteness_theta 26.32
_olex2_refinement_description
;
1. Fixed Uiso
 At 1.2 times of:
  All C(H) groups
 At 1.5 times of:
  All C(H,H,H) groups
2. Rigid bond restraints
 C28, F1
 with sigma for 1-2 distances of 0.001 and sigma for 1-3 distances of 0.001
 F2, C28
 with sigma for 1-2 distances of 0.001 and sigma for 1-3 distances of 0.001
 C28, F3
 with sigma for 1-2 distances of 0.001 and sigma for 1-3 distances of 0.001
 C27, O6
 with sigma for 1-2 distances of 0.001 and sigma for 1-3 distances of 0.001
3.a Aromatic/amide H refined with riding coordinates:
 C2(H2), C3(H3), C4(H4), C5(H5), C8(H8), C9(H9), C10(H10), C11(H11), C12(H12),
 C14(H14), C15(H15), C16(H16), C17(H17), C20(H20), C21(H21), C22(H22), C23(H23),
  C24(H24)
3.b Idealised Me refined as rotating group:
 C26(H26A,H26B,H26C)
;
_olex2_submission_special_instructions 'No special instructions were received'

loop_
_space_group_symop_id
_space_group_symop_operation_xyz
1 'x, y, z'
2 '-x, y+1/2, -z+1/2'
3 '-x, -y, -z'
4 'x, -y-1/2, z-1/2'

loop_
_atom_site_label
_atom_site_type_symbol
_atom_site_fract_x
_atom_site_fract_y
_atom_site_fract_z
_atom_site_U_iso_or_equiv
_atom_site_adp_type
_atom_site_occupancy
_atom_site_calc_flag
_atom_site_refinement_flags_posn
_atom_site_refinement_flags_adp
Pd1 Pd 0.65874(3) 0.55221(3) 1.01743(4) 0.04204(16) Uani 1 d . .
Pd2 Pd 0.74690(3) 0.60349(3) 0.81621(4) 0.03914(16) Uani 1 d . .
F1 F 0.4507(11) 0.5846(10) 0.5592(11) 0.287(8) Uani 1 d . U
F2 F 0.4455(12) 0.4765(7) 0.6249(17) 0.328(11) Uani 1 d . U
F3 F 0.3854(9) 0.5671(13) 0.6989(17) 0.351(11) Uani 1 d . U
O1 O 1.0338(3) 0.5613(3) 0.9233(4) 0.0543(12) Uani 1 d . .
O2 O 0.7976(4) 0.3593(3) 1.1727(5) 0.0631(13) Uani 1 d . .
O3 O 0.6936(3) 0.7081(2) 0.8739(4) 0.0496(10) Uani 1 d . .
O4 O 0.6263(3) 0.6673(3) 1.0153(4) 0.0545(11) Uani 1 d . .
O5 O 0.6123(3) 0.5821(3) 0.7096(4) 0.0553(12) Uani 1 d . .
O6 O 0.5493(3) 0.5367(3) 0.8534(4) 0.0626(13) Uani 1 d . U
N1 N 0.9461(3) 0.5639(3) 0.8784(4) 0.0407(11) Uani 1 d . .
N2 N 0.8882(3) 0.6159(3) 0.9031(4) 0.0385(11) Uani 1 d . .
N3 N 0.7626(3) 0.4244(3) 1.1443(5) 0.0463(12) Uani 1 d . .
N4 N 0.7010(3) 0.4406(3) 1.0425(5) 0.0437(12) Uani 1 d . .
C1 C 0.7997(4) 0.5157(4) 0.7492(5) 0.0455(14) Uani 1 d . .
C2 C 0.7516(5) 0.4620(5) 0.6636(7) 0.0626(19) Uani 1 d . .
H2 H 0.6856 0.4663 0.6301 0.075 Uiso 1 calc R .
C3 C 0.8024(6) 0.4012(5) 0.6277(8) 0.074(2) Uani 1 d . .
H3 H 0.7698 0.3654 0.5706 0.089 Uiso 1 calc R .
C4 C 0.8987(7) 0.3941(5) 0.6755(7) 0.071(2) Uani 1 d . .
H4 H 0.9309 0.3528 0.6521 0.085 Uiso 1 calc R .
C5 C 0.9498(5) 0.4471(4) 0.7583(6) 0.0543(17) Uani 1 d . .
H5 H 1.0161 0.4435 0.7899 0.065 Uiso 1 calc R .
C6 C 0.8973(4) 0.5059(4) 0.7916(5) 0.0423(14) Uani 1 d . .
C7 C 0.9303(4) 0.6761(3) 0.9878(5) 0.0386(13) Uani 1 d . .
C8 C 0.8813(4) 0.6947(4) 1.0714(5) 0.0425(14) Uani 1 d . .
H8 H 0.8262 0.6674 1.0727 0.051 Uiso 1 calc R .
C9 C 0.9147(5) 0.7540(4) 1.1529(6) 0.0533(16) Uani 1 d . .
H9 H 0.8819 0.7667 1.2090 0.064 Uiso 1 calc R .
C10 C 0.9960(5) 0.7939(4) 1.1512(6) 0.0528(16) Uani 1 d . .
H10 H 1.0184 0.8339 1.2059 0.063 Uiso 1 calc R .
C11 C 1.0448(5) 0.7746(4) 1.0675(6) 0.0558(17) Uani 1 d . .
H11 H 1.1002 0.8016 1.0667 0.067 Uiso 1 calc R .
C12 C 1.0123(4) 0.7164(4) 0.9863(6) 0.0480(15) Uani 1 d . .
H12 H 1.0453 0.7039 0.9302 0.058 Uiso 1 calc R .
C13 C 0.7430(4) 0.5593(4) 1.1810(5) 0.0427(14) Uani 1 d . .
C14 C 0.7609(5) 0.6217(4) 1.2601(6) 0.0532(16) Uani 1 d . .
H14 H 0.7317 0.6693 1.2347 0.064 Uiso 1 calc R .
C15 C 0.8209(5) 0.6151(5) 1.3758(6) 0.0603(19) Uani 1 d . .
H15 H 0.8325 0.6581 1.4266 0.072 Uiso 1 calc R .
C16 C 0.8640(6) 0.5440(5) 1.4158(7) 0.069(2) Uani 1 d . .
H16 H 0.9049 0.5398 1.4931 0.083 Uiso 1 calc R .
C17 C 0.8463(5) 0.4795(5) 1.3413(7) 0.0610(18) Uani 1 d . .
H17 H 0.8734 0.4314 1.3676 0.073 Uiso 1 calc R .
C18 C 0.7864(4) 0.4893(4) 1.2256(6) 0.0438(14) Uani 1 d . .
C19 C 0.6721(4) 0.3780(4) 0.9578(6) 0.0471(15) Uani 1 d . .
C20 C 0.5777(5) 0.3553(5) 0.9305(7) 0.071(2) Uani 1 d . .
H20 H 0.5354 0.3782 0.9678 0.085 Uiso 1 calc R .
C21 C 0.5476(7) 0.2972(6) 0.8460(9) 0.095(3) Uani 1 d . .
H21 H 0.4839 0.2812 0.8260 0.114 Uiso 1 calc R .
C22 C 0.6103(7) 0.2622(6) 0.7905(9) 0.091(3) Uani 1 d . .
H22 H 0.5890 0.2224 0.7353 0.109 Uiso 1 calc R .
C23 C 0.7039(7) 0.2866(5) 0.8174(8) 0.078(2) Uani 1 d . .
H23 H 0.7461 0.2638 0.7796 0.094 Uiso 1 calc R .
C24 C 0.7357(5) 0.3459(5) 0.9018(7) 0.0632(19) Uani 1 d . .
H24 H 0.7988 0.3635 0.9199 0.076 Uiso 1 calc R .
C25 C 0.6487(4) 0.7189(4) 0.9494(6) 0.0456(14) Uani 1 d . .
C26 C 0.6158(6) 0.8016(4) 0.9672(8) 0.074(2) Uani 1 d . .
H26A H 0.6617 0.8255 1.0337 0.111 Uiso 1 calc GR .
H26B H 0.5543 0.7996 0.9834 0.111 Uiso 1 calc GR .
H26C H 0.6108 0.8314 0.8956 0.111 Uiso 1 calc GR .
C27 C 0.5455(5) 0.5547(4) 0.7484(6) 0.0489(14) Uani 1 d . U
C28 C 0.4516(7) 0.5424(8) 0.6541(11) 0.106(3) Uani 1 d . U

loop_
_atom_site_aniso_label
_atom_site_aniso_U_11
_atom_site_aniso_U_22
_atom_site_aniso_U_33
_atom_site_aniso_U_23
_atom_site_aniso_U_13
_atom_site_aniso_U_12
Pd1 0.0431(3) 0.0398(3) 0.0460(3) 0.0083(2) 0.0167(2) 0.0050(2)
Pd2 0.0375(3) 0.0422(3) 0.0376(3) -0.0009(2) 0.01025(18) -0.00017(19)
F1 0.298(15) 0.36(2) 0.170(11) 0.101(10) 0.014(10) -0.086(13)
F2 0.346(19) 0.148(8) 0.38(2) -0.072(13) -0.084(17) -0.029(12)
F3 0.163(10) 0.56(3) 0.36(2) -0.10(2) 0.136(12) 0.008(14)
O1 0.037(2) 0.062(3) 0.063(3) 0.001(2) 0.013(2) 0.001(2)
O2 0.074(3) 0.037(3) 0.074(3) 0.010(2) 0.012(3) 0.012(2)
O3 0.057(3) 0.039(2) 0.057(3) 0.005(2) 0.024(2) 0.004(2)
O4 0.066(3) 0.043(3) 0.061(3) 0.012(2) 0.029(2) 0.012(2)
O5 0.038(2) 0.074(3) 0.051(3) -0.001(2) 0.0069(19) -0.004(2)
O6 0.050(3) 0.075(3) 0.059(2) 0.016(3) 0.009(2) -0.010(2)
N1 0.042(3) 0.042(3) 0.040(3) 0.003(2) 0.014(2) 0.001(2)
N2 0.041(3) 0.041(3) 0.034(3) 0.002(2) 0.011(2) -0.001(2)
N3 0.043(3) 0.040(3) 0.056(3) 0.008(3) 0.014(2) 0.002(2)
N4 0.041(3) 0.036(3) 0.054(3) 0.005(2) 0.013(2) -0.001(2)
C1 0.053(4) 0.046(4) 0.039(3) 0.000(3) 0.014(3) -0.003(3)
C2 0.064(4) 0.070(5) 0.050(4) -0.016(4) 0.011(3) 0.000(4)
C3 0.087(6) 0.074(6) 0.060(5) -0.026(4) 0.018(4) -0.004(5)
C4 0.104(7) 0.056(5) 0.054(5) -0.013(4) 0.023(4) 0.012(4)
C5 0.063(4) 0.051(4) 0.051(4) 0.002(3) 0.019(3) 0.012(3)
C6 0.053(3) 0.042(3) 0.033(3) -0.003(3) 0.015(3) 0.000(3)
C7 0.046(3) 0.035(3) 0.033(3) 0.004(2) 0.007(2) -0.002(3)
C8 0.041(3) 0.049(4) 0.038(3) 0.000(3) 0.013(2) -0.005(3)
C9 0.064(4) 0.057(4) 0.040(3) -0.010(3) 0.017(3) -0.002(4)
C10 0.063(4) 0.054(4) 0.037(3) -0.008(3) 0.007(3) -0.015(3)
C11 0.053(4) 0.060(4) 0.053(4) 0.000(3) 0.012(3) -0.016(3)
C12 0.048(3) 0.057(4) 0.043(3) -0.001(3) 0.018(3) -0.012(3)
C13 0.045(3) 0.043(3) 0.044(3) 0.007(3) 0.019(3) 0.000(3)
C14 0.071(4) 0.042(4) 0.053(4) 0.004(3) 0.028(3) 0.001(3)
C15 0.076(5) 0.059(5) 0.050(4) -0.007(4) 0.022(4) -0.001(4)
C16 0.076(5) 0.079(6) 0.049(4) 0.011(4) 0.011(4) 0.010(4)
C17 0.076(5) 0.052(4) 0.055(4) 0.009(4) 0.017(4) 0.011(4)
C18 0.048(3) 0.041(3) 0.046(3) 0.008(3) 0.019(3) 0.004(3)
C19 0.047(3) 0.037(3) 0.057(4) 0.000(3) 0.014(3) -0.002(3)
C20 0.058(4) 0.080(6) 0.080(5) -0.021(5) 0.028(4) -0.016(4)
C21 0.073(5) 0.111(8) 0.105(8) -0.032(7) 0.030(5) -0.037(6)
C22 0.099(7) 0.077(6) 0.090(7) -0.031(5) 0.016(5) -0.026(5)
C23 0.092(6) 0.064(5) 0.087(6) -0.013(5) 0.037(5) 0.004(5)
C24 0.057(4) 0.060(5) 0.078(5) -0.015(4) 0.027(4) -0.003(4)
C25 0.044(3) 0.039(3) 0.049(4) 0.003(3) 0.005(3) 0.005(3)
C26 0.094(6) 0.049(4) 0.089(6) 0.002(4) 0.043(5) 0.023(4)
C27 0.048(3) 0.042(4) 0.053(3) 0.004(3) 0.009(3) 0.001(3)
C28 0.054(4) 0.133(8) 0.105(7) -0.007(6) -0.021(4) -0.031(5)

loop_
_atom_type_symbol
_atom_type_description
_atom_type_scat_dispersion_real
_atom_type_scat_dispersion_imag
_atom_type_scat_source
C C 0.0033 0.0016 'International Tables Vol C Tables 4.2.6.8 and 6.1.1.4'
H H 0.0000 0.0000 'International Tables Vol C Tables 4.2.6.8 and 6.1.1.4'
F F 0.0171 0.0103 'International Tables Vol C Tables 4.2.6.8 and 6.1.1.4'
N N 0.0061 0.0033 'International Tables Vol C Tables 4.2.6.8 and 6.1.1.4'
O O 0.0106 0.0060 'International Tables Vol C Tables 4.2.6.8 and 6.1.1.4'
Pd Pd -0.9988 1.0072 'International Tables Vol C Tables 4.2.6.8 and 6.1.1.4'

loop_
_geom_angle_atom_site_label_1
_geom_angle_atom_site_label_2
_geom_angle_atom_site_label_3
_geom_angle
O4 Pd1 Pd2 81.63(12)
O4 Pd1 O6 89.9(2)
O6 Pd1 Pd2 73.97(13)
N4 Pd1 Pd2 102.10(15)
N4 Pd1 O4 172.3(2)
N4 Pd1 O6 97.5(2)
C13 Pd1 Pd2 115.89(17)
C13 Pd1 O4 91.8(2)
C13 Pd1 O6 170.1(2)
C13 Pd1 N4 80.5(2)
O3 Pd2 Pd1 75.19(12)
O5 Pd2 Pd1 83.00(13)
O5 Pd2 O3 88.45(19)
N2 Pd2 Pd1 103.17(13)
N2 Pd2 O3 99.13(18)
N2 Pd2 O5 171.21(19)
C1 Pd2 Pd1 111.67(18)
C1 Pd2 O3 173.1(2)
C1 Pd2 O5 92.0(2)
C1 Pd2 N2 80.0(2)
C25 O3 Pd2 130.6(4)
C25 O4 Pd1 126.3(4)
C27 O5 Pd2 123.5(4)
C27 O6 Pd1 131.6(4)
O1 N1 N2 125.4(5)
O1 N1 C6 121.0(5)
N2 N1 C6 113.6(5)
N1 N2 Pd2 116.0(4)
N1 N2 C7 117.6(5)
C7 N2 Pd2 126.4(4)
O2 N3 N4 124.5(6)
O2 N3 C18 121.4(5)
N4 N3 C18 114.1(5)
N3 N4 Pd1 116.2(4)
N3 N4 C19 117.1(5)
C19 N4 Pd1 126.6(4)
C2 C1 Pd2 128.6(5)
C6 C1 Pd2 115.6(4)
C6 C1 C2 115.8(6)
C1 C2 H2 119.9
C1 C2 C3 120.2(7)
C3 C2 H2 119.9
C2 C3 H3 119.7
C4 C3 C2 120.6(7)
C4 C3 H3 119.7
C3 C4 H4 119.4
C3 C4 C5 121.3(7)
C5 C4 H4 119.4
C4 C5 H5 121.8
C4 C5 C6 116.4(7)
C6 C5 H5 121.8
C1 C6 N1 114.8(5)
C1 C6 C5 125.6(6)
C5 C6 N1 119.6(6)
C8 C7 N2 115.9(5)
C12 C7 N2 123.9(5)
C12 C7 C8 120.1(6)
C7 C8 H8 120.2
C9 C8 C7 119.7(6)
C9 C8 H8 120.2
C8 C9 H9 119.9
C10 C9 C8 120.2(6)
C10 C9 H9 119.9
C9 C10 H10 120.1
C9 C10 C11 119.7(6)
C11 C10 H10 120.1
C10 C11 H11 119.7
C12 C11 C10 120.7(6)
C12 C11 H11 119.7
C7 C12 H12 120.2
C11 C12 C7 119.6(6)
C11 C12 H12 120.2
C14 C13 Pd1 129.8(5)
C14 C13 C18 116.3(6)
C18 C13 Pd1 113.8(5)
C13 C14 H14 119.1
C15 C14 C13 121.8(7)
C15 C14 H14 119.1
C14 C15 H15 120.1
C14 C15 C16 119.8(7)
C16 C15 H15 120.1
C15 C16 H16 119.8
C17 C16 C15 120.5(7)
C17 C16 H16 119.8
C16 C17 H17 121.3
C16 C17 C18 117.5(7)
C18 C17 H17 121.3
C13 C18 N3 115.3(5)
C13 C18 C17 124.1(6)
C17 C18 N3 120.6(6)
C20 C19 N4 117.0(6)
C20 C19 C24 122.0(7)
C24 C19 N4 120.8(6)
C19 C20 H20 121.0
C19 C20 C21 118.0(8)
C21 C20 H20 121.0
C20 C21 H21 119.3
C20 C21 C22 121.5(8)
C22 C21 H21 119.3
C21 C22 H22 120.1
C23 C22 C21 119.7(8)
C23 C22 H22 120.1
C22 C23 H23 120.1
C22 C23 C24 119.7(8)
C24 C23 H23 120.1
C19 C24 C23 119.0(7)
C19 C24 H24 120.5
C23 C24 H24 120.5
O3 C25 O4 126.1(6)
O3 C25 C26 118.5(6)
O4 C25 C26 115.4(6)
C25 C26 H26A 109.5
C25 C26 H26B 109.5
C25 C26 H26C 109.5
H26A C26 H26B 109.5
H26A C26 H26C 109.5
H26B C26 H26C 109.5
O5 C27 C28 115.0(7)
O6 C27 O5 127.5(6)
O6 C27 C28 117.5(8)
F1 C28 C27 109.1(10)
F2 C28 F1 108.0(16)
F2 C28 F3 115.4(16)
F2 C28 C27 108.9(12)
F3 C28 F1 108.5(16)
F3 C28 C27 106.8(13)

loop_
_geom_bond_atom_site_label_1
_geom_bond_atom_site_label_2
_geom_bond_distance
Pd1 Pd2 3.0757(6)
Pd1 O4 2.033(4)
Pd1 O6 2.128(5)
Pd1 N4 2.012(5)
Pd1 C13 1.953(6)
Pd2 O3 2.136(4)
Pd2 O5 2.033(4)
Pd2 N2 2.028(5)
Pd2 C1 1.947(6)
F1 C28 1.314(15)
F2 C28 1.179(16)
F3 C28 1.283(17)
O1 N1 1.234(6)
O2 N3 1.235(7)
O3 C25 1.238(8)
O4 C25 1.269(8)
O5 C27 1.264(8)
O6 C27 1.239(8)
N1 N2 1.311(7)
N1 C6 1.454(8)
N2 C7 1.440(7)
N3 N4 1.297(7)
N3 C18 1.440(8)
N4 C19 1.438(8)
C1 C2 1.393(9)
C1 C6 1.373(8)
C2 H2 0.9300
C2 C3 1.406(11)
C3 H3 0.9300
C3 C4 1.357(11)
C4 H4 0.9300
C4 C5 1.380(10)
C5 H5 0.9300
C5 C6 1.383(9)
C7 C8 1.385(8)
C7 C12 1.379(8)
C8 H8 0.9300
C8 C9 1.382(9)
C9 H9 0.9300
C9 C10 1.368(9)
C10 H10 0.9300
C10 C11 1.387(9)
C11 H11 0.9300
C11 C12 1.365(9)
C12 H12 0.9300
C13 C14 1.388(9)
C13 C18 1.390(8)
C14 H14 0.9300
C14 C15 1.385(10)
C15 H15 0.9300
C15 C16 1.394(10)
C16 H16 0.9300
C16 C17 1.385(11)
C17 H17 0.9300
C17 C18 1.390(9)
C19 C20 1.372(9)
C19 C24 1.379(9)
C20 H20 0.9300
C20 C21 1.381(12)
C21 H21 0.9300
C21 C22 1.386(13)
C22 H22 0.9300
C22 C23 1.370(12)
C23 H23 0.9300
C23 C24 1.400(11)
C24 H24 0.9300
C25 C26 1.532(9)
C26 H26A 0.9600
C26 H26B 0.9600
C26 H26C 0.9600
C27 C28 1.506(10)

loop_
_geom_torsion_atom_site_label_1
_geom_torsion_atom_site_label_2
_geom_torsion_atom_site_label_3
_geom_torsion_atom_site_label_4
_geom_torsion
Pd1 Pd2 O3 C25 -3.0(5)
Pd1 Pd2 O5 C27 -3.7(5)
Pd1 Pd2 N2 N1 109.5(4)
Pd1 Pd2 N2 C7 -70.9(4)
Pd1 Pd2 C1 C2 81.0(7)
Pd1 Pd2 C1 C6 -99.3(5)
Pd1 O4 C25 O3 0.7(9)
Pd1 O4 C25 C26 -179.4(5)
Pd1 O6 C27 O5 7.0(11)
Pd1 O6 C27 C28 -173.7(7)
Pd1 N4 C19 C20 -67.3(8)
Pd1 N4 C19 C24 109.0(7)
Pd1 C13 C14 C15 177.5(5)
Pd1 C13 C18 N3 0.3(7)
Pd1 C13 C18 C17 -177.5(5)
Pd2 Pd1 O4 C25 -2.1(5)
Pd2 Pd1 O6 C27 -6.9(6)
Pd2 Pd1 N4 N3 112.1(4)
Pd2 Pd1 N4 C19 -65.8(5)
Pd2 Pd1 C13 C14 86.3(6)
Pd2 Pd1 C13 C18 -97.9(4)
Pd2 O3 C25 O4 2.7(10)
Pd2 O3 C25 C26 -177.2(5)
Pd2 O5 C27 O6 0.1(10)
Pd2 O5 C27 C28 -179.3(7)
Pd2 N2 C7 C8 42.9(7)
Pd2 N2 C7 C12 -134.8(5)
Pd2 C1 C2 C3 -178.9(6)
Pd2 C1 C6 N1 -1.2(7)
Pd2 C1 C6 C5 179.0(5)
O1 N1 N2 Pd2 -179.0(4)
O1 N1 N2 C7 1.4(8)
O1 N1 C6 C1 179.9(5)
O1 N1 C6 C5 -0.3(9)
O2 N3 N4 Pd1 -178.2(5)
O2 N3 N4 C19 0.0(9)
O2 N3 C18 C13 179.0(5)
O2 N3 C18 C17 -3.1(9)
O3 Pd2 O5 C27 -79.0(5)
O3 Pd2 N2 N1 -173.7(4)
O3 Pd2 N2 C7 5.9(5)
O3 Pd2 C1 C2 -95.6(19)
O3 Pd2 C1 C6 84.1(19)
O4 Pd1 Pd2 O3 1.92(18)
O4 Pd1 Pd2 O5 -88.3(2)
O4 Pd1 Pd2 N2 98.05(19)
O4 Pd1 Pd2 C1 -177.7(2)
O4 Pd1 O6 C27 74.4(6)
O4 Pd1 N4 N3 -6.4(16)
O4 Pd1 N4 C19 175.7(12)
O4 Pd1 C13 C14 4.7(6)
O4 Pd1 C13 C18 -179.5(4)
O5 Pd2 O3 C25 80.1(6)
O5 Pd2 N2 N1 -24.4(15)
O5 Pd2 N2 C7 155.2(11)
O5 Pd2 C1 C2 -2.2(7)
O5 Pd2 C1 C6 177.4(5)
O5 C27 C28 F1 -19.3(16)
O5 C27 C28 F2 98.4(17)
O5 C27 C28 F3 -136.4(14)
O6 Pd1 Pd2 O3 94.2(2)
O6 Pd1 Pd2 O5 4.0(2)
O6 Pd1 Pd2 N2 -169.6(2)
O6 Pd1 Pd2 C1 -85.3(2)
O6 Pd1 O4 C25 -75.9(5)
O6 Pd1 N4 N3 -172.7(4)
O6 Pd1 N4 C19 9.4(5)
O6 Pd1 C13 C14 -95.3(15)
O6 Pd1 C13 C18 80.5(15)
O6 C27 C28 F1 161.2(12)
O6 C27 C28 F2 -81.1(18)
O6 C27 C28 F3 44.1(17)
N1 N2 C7 C8 -137.6(5)
N1 N2 C7 C12 44.8(8)
N2 Pd2 O3 C25 -104.3(5)
N2 Pd2 O5 C27 131.3(12)
N2 Pd2 C1 C2 -178.7(7)
N2 Pd2 C1 C6 1.0(5)
N2 N1 C6 C1 0.7(7)
N2 N1 C6 C5 -179.4(5)
N2 C7 C8 C9 -177.4(5)
N2 C7 C12 C11 177.5(6)
N3 N4 C19 C20 114.9(7)
N3 N4 C19 C24 -68.9(8)
N4 Pd1 Pd2 O3 -171.29(19)
N4 Pd1 Pd2 O5 98.5(2)
N4 Pd1 Pd2 N2 -75.2(2)
N4 Pd1 Pd2 C1 9.1(2)
N4 Pd1 O4 C25 117.6(14)
N4 Pd1 O6 C27 -107.4(6)
N4 Pd1 C13 C14 -174.8(6)
N4 Pd1 C13 C18 1.0(4)
N4 N3 C18 C13 -2.4(7)
N4 N3 C18 C17 175.5(6)
N4 C19 C20 C21 177.7(8)
N4 C19 C24 C23 -178.2(7)
C1 Pd2 O3 C25 173.7(17)
C1 Pd2 O5 C27 107.9(5)
C1 Pd2 N2 N1 -0.6(4)
C1 Pd2 N2 C7 179.0(5)
C1 C2 C3 C4 -0.1(13)
C2 C1 C6 N1 178.5(6)
C2 C1 C6 C5 -1.3(10)
C2 C3 C4 C5 -1.6(14)
C3 C4 C5 C6 1.7(12)
C4 C5 C6 N1 180.0(6)
C4 C5 C6 C1 -0.2(10)
C6 N1 N2 Pd2 0.1(6)
C6 N1 N2 C7 -179.6(5)
C6 C1 C2 C3 1.5(11)
C7 C8 C9 C10 -0.2(10)
C8 C7 C12 C11 -0.1(10)
C8 C9 C10 C11 -0.1(11)
C9 C10 C11 C12 0.4(11)
C10 C11 C12 C7 -0.3(11)
C12 C7 C8 C9 0.3(9)
C13 Pd1 Pd2 O3 -86.0(2)
C13 Pd1 Pd2 O5 -176.3(3)
C13 Pd1 Pd2 N2 10.1(2)
C13 Pd1 Pd2 C1 94.4(3)
C13 Pd1 O4 C25 113.8(5)
C13 Pd1 O6 C27 174.5(12)
C13 Pd1 N4 N3 -2.5(4)
C13 Pd1 N4 C19 179.6(5)
C13 C14 C15 C16 -1.0(11)
C14 C13 C18 N3 176.7(5)
C14 C13 C18 C17 -1.1(9)
C14 C15 C16 C17 -0.8(12)
C15 C16 C17 C18 1.5(12)
C16 C17 C18 N3 -178.3(6)
C16 C17 C18 C13 -0.6(11)
C18 N3 N4 Pd1 3.3(6)
C18 N3 N4 C19 -178.6(5)
C18 C13 C14 C15 1.8(9)
C19 C20 C21 C22 0.4(15)
C20 C19 C24 C23 -2.1(12)
C20 C21 C22 C23 -1.5(16)
C21 C22 C23 C24 0.8(15)
C22 C23 C24 C19 0.9(13)
C24 C19 C20 C21 1.4(13)
